data_4116167
loop_
_publ_author_name
'Seigi Suh'
'David M. Hoffman'

_publ_section_title
;
 General Synthesis of Homoleptic Indium Alkoxide Complexes and the
 Chemical Vapor Deposition of Indium Oxide Films
;
_journal_name_full 'Journal of the American Chemical Society'
_journal_page_first 9396
_journal_page_last 9404
_journal_paper_doi 10.1021/ja000845a
_journal_volume 122
_journal_year 2000
_chemical_formula_sum 'C60 H132 In4 O12'
_chemical_formula_weight 1504.94
_chemical_name_systematic
;
 ?
;
_space_group_IT_number 14
_symmetry_cell_setting monoclinic
_symmetry_space_group_name_Hall '-P 2ybc'
_symmetry_space_group_name_H-M 'P 1 21/c 1'
_atom_sites_solution_hydrogens geom
_atom_sites_solution_primary direct
_atom_sites_solution_secondary difmap
_audit_creation_method SHELXL-97
_cell_angle_alpha 90.00
_cell_angle_beta 96.723(1)
_cell_angle_gamma 90.00
_cell_formula_units_Z 4
_cell_length_a 12.1119(6)
_cell_length_b 13.5007(7)
_cell_length_c 45.6039(24)
_cell_measurement_reflns_used 8108
_cell_measurement_temperature 223(2)
_cell_measurement_theta_max 23.34
_cell_measurement_theta_min 0.90
_cell_volume 7405.8(7)
_computing_cell_refinement 'Siemens SAINT software (Siemens, 1996)'
_computing_data_collection 'Siemens SMART software (Siemens, 1996)'
_computing_data_reduction 'Siemens SAINT software (Siemens, 1996)'
_computing_structure_refinement 'SHELXL-97 (Sheldrick, 1997)'
_computing_structure_solution 'SHELXS-97 (Sheldrick, 1997)'
_diffrn_ambient_temperature 223(2)
_diffrn_detector_area_resol_mean 1K
_diffrn_measured_fraction_theta_full 0.988
_diffrn_measured_fraction_theta_max 0.988
_diffrn_measurement_device_type 'Siemens SMART CCD'
_diffrn_measurement_method CCD
_diffrn_radiation_monochromator graphite
_diffrn_radiation_source 'fine-focus sealed tube'
_diffrn_radiation_type MoK\a
_diffrn_radiation_wavelength 0.71073
_diffrn_reflns_av_R_equivalents 0.0392
_diffrn_reflns_av_sigmaI/netI 0.0301
_diffrn_reflns_limit_h_max 13
_diffrn_reflns_limit_h_min -13
_diffrn_reflns_limit_k_max 15
_diffrn_reflns_limit_k_min 0
_diffrn_reflns_limit_l_max 50
_diffrn_reflns_limit_l_min 0
_diffrn_reflns_number 32926
_diffrn_reflns_theta_full 23.34
_diffrn_reflns_theta_max 23.34
_diffrn_reflns_theta_min 0.90
_diffrn_standards_decay_% 0.0
_exptl_absorpt_coefficient_mu 1.279
_exptl_absorpt_correction_T_max 0.814
_exptl_absorpt_correction_T_min 0.671
_exptl_absorpt_correction_type empirical
_exptl_crystal_colour Colorless
_exptl_crystal_density_diffrn 1.350
_exptl_crystal_description 'Thick plate'
_exptl_crystal_F_000 3136
_exptl_crystal_size_max 0.40
_exptl_crystal_size_mid 0.35
_exptl_crystal_size_min 0.12
_refine_diff_density_max 0.970
_refine_diff_density_min -0.736
_refine_diff_density_rms 0.087
_refine_ls_extinction_coef 0.00009(3)
_refine_ls_extinction_expression Fc^*^=kFc[1+0.001xFc^2^\l^3^/sin(2\q)]^-1/4^
_refine_ls_extinction_method SHELXL
_refine_ls_goodness_of_fit_ref 1.215
_refine_ls_hydrogen_treatment mixed
_refine_ls_matrix_type full
_refine_ls_number_parameters 671
_refine_ls_number_reflns 10601
_refine_ls_number_restraints 53
_refine_ls_restrained_S_all 1.219
_refine_ls_R_factor_all 0.0546
_refine_ls_R_factor_gt 0.0426
_refine_ls_shift/su_max 0.148
_refine_ls_shift/su_mean 0.013
_refine_ls_structure_factor_coef Fsqd
_refine_ls_weighting_details 'calc w=1/[\s^2^(Fo^2^)+(0.0239P)^2^+33.6848P] where P=(Fo^2^+2Fc^2^)/3'
_refine_ls_weighting_scheme calc
_refine_ls_wR_factor_gt 0.1012
_refine_ls_wR_factor_ref 0.1113
_reflns_number_gt 9006
_reflns_number_total 11058
_reflns_threshold_expression >4sigma(I)
_cod_data_source_file ja000845a_2.cif
_cod_data_source_block k484_In[(m--OCHEt2)2In(OCHEt2)2]3
_cod_original_formula_sum 'C60 H132 O12 In4'
_cod_database_code 4116167

loop_
_symmetry_equiv_pos_as_xyz
'x, y, z'
'-x, y+1/2, -z+1/2'
'-x, -y, -z'
'x, -y-1/2, z-1/2'

loop_
_atom_site_label
_atom_site_type_symbol
_atom_site_fract_x
_atom_site_fract_y
_atom_site_fract_z
_atom_site_U_iso_or_equiv
_atom_site_adp_type
_atom_site_occupancy
_atom_site_symmetry_multiplicity
_atom_site_calc_flag
_atom_site_refinement_flags
_atom_site_disorder_assembly
_atom_site_disorder_group
In1 In 0.74095(3) 0.69678(3) 0.622763(9) 0.03119(12) Uani 1 1 d . . .
In2 In 0.60070(4) 0.83447(3) 0.667800(10) 0.04043(13) Uani 1 1 d . . .
In3 In 0.87622(4) 0.48385(3) 0.642329(10) 0.03845(13) Uani 1 1 d . . .
In4 In 0.75604(4) 0.78654(4) 0.554414(11) 0.05554(16) Uani 1 1 d . . .
O1 O 0.7416(3) 0.8391(3) 0.64512(9) 0.0408(10) Uani 1 1 d . A .
O2 O 0.5970(3) 0.6958(3) 0.64686(9) 0.0371(9) Uani 1 1 d . . .
O3 O 0.8672(3) 0.6324(3) 0.65490(8) 0.0318(9) Uani 1 1 d . . .
O4 O 0.7437(3) 0.5397(3) 0.61318(9) 0.0402(10) Uani 1 1 d . B .
O5 O 0.8579(3) 0.7426(3) 0.59244(9) 0.0414(10) Uani 1 1 d . . .
O6 O 0.6408(3) 0.7405(3) 0.58236(9) 0.0457(11) Uani 1 1 d . C .
O7 O 0.4797(4) 0.9255(4) 0.65112(12) 0.0662(15) Uani 1 1 d . . .
O8 O 0.6343(5) 0.8110(4) 0.71065(11) 0.0743(17) Uani 1 1 d D D .
O9 O 0.8182(4) 0.3935(3) 0.67177(11) 0.0558(13) Uani 1 1 d . . .
O10 O 1.0153(5) 0.4596(4) 0.62457(13) 0.0714(16) Uani 1 1 d D E .
O11 O 0.7558(6) 0.6921(6) 0.52106(12) 0.097(2) Uani 1 1 d . F .
O12 O 0.7661(6) 0.9333(5) 0.55019(14) 0.095(2) Uani 1 1 d . G .
C1 C 0.8021(6) 0.9282(5) 0.63956(16) 0.0506(17) Uani 1 1 d D . .
C2 C 0.7233(8) 0.9999(6) 0.6226(2) 0.078(3) Uani 1 1 d . A .
H2A H 0.6646 1.0172 0.6347 0.094 Uiso 1 1 calc R . .
H2B H 0.6881 0.9667 0.6048 0.094 Uiso 1 1 calc R . .
C3 C 0.7779(11) 1.0949(7) 0.6135(3) 0.120(4) Uani 1 1 d . . .
H3A H 0.7223 1.1368 0.6026 0.180 Uiso 1 1 calc R A .
H3B H 0.8352 1.0788 0.6010 0.180 Uiso 1 1 calc R . .
H3C H 0.8110 1.1297 0.6309 0.180 Uiso 1 1 calc R . .
C4 C 0.8529(11) 0.9634(13) 0.6702(3) 0.070(4) Uiso 0.65 1 d PD A 21
H4A H 0.8104 1.0206 0.6760 0.085 Uiso 0.65 1 calc PR A 21
H4B H 0.8450 0.9104 0.6845 0.085 Uiso 0.65 1 calc PR A 21
C5 C 0.9711(12) 0.9914(15) 0.6720(4) 0.120(6) Uiso 0.65 1 d PD A 21
H5A H 0.9967 1.0136 0.6919 0.181 Uiso 0.65 1 calc PR A 21
H5B H 0.9799 1.0445 0.6582 0.181 Uiso 0.65 1 calc PR A 21
H5C H 1.0145 0.9346 0.6672 0.181 Uiso 0.65 1 calc PR A 21
C4' C 0.834(4) 0.999(2) 0.6645(6) 0.15(2) Uiso 0.35 1 d PD A 22
H4'A H 0.8741 1.0553 0.6568 0.177 Uiso 0.35 1 calc PR A 22
H4'B H 0.7665 1.0257 0.6713 0.177 Uiso 0.35 1 calc PR A 22
C5' C 0.905(3) 0.958(2) 0.6901(6) 0.093(9) Uiso 0.35 1 d PD A 22
H5'A H 0.9253 1.0105 0.7042 0.139 Uiso 0.35 1 calc PR A 22
H5'B H 0.9710 0.9294 0.6836 0.139 Uiso 0.35 1 calc PR A 22
H5'C H 0.8635 0.9074 0.6993 0.139 Uiso 0.35 1 calc PR A 22
C6 C 0.5402(5) 0.6120(5) 0.65799(14) 0.0401(15) Uani 1 1 d . . .
H6 H 0.5282 0.5616 0.6422 0.048 Uiso 1 1 calc R . .
C7 C 0.4268(5) 0.6444(5) 0.66626(16) 0.0487(17) Uani 1 1 d . . .
H7A H 0.3915 0.5876 0.6748 0.058 Uiso 1 1 calc R . .
H7B H 0.4383 0.6957 0.6815 0.058 Uiso 1 1 calc R . .
C8 C 0.3486(5) 0.6840(7) 0.64070(17) 0.065(2) Uani 1 1 d . . .
H8A H 0.2792 0.7037 0.6477 0.097 Uiso 1 1 calc R . .
H8B H 0.3341 0.6328 0.6258 0.097 Uiso 1 1 calc R . .
H8C H 0.3822 0.7408 0.6322 0.097 Uiso 1 1 calc R . .
C9 C 0.6140(5) 0.5675(5) 0.68386(14) 0.0423(15) Uani 1 1 d . . .
H9A H 0.6325 0.6197 0.6986 0.051 Uiso 1 1 calc R . .
H9B H 0.6835 0.5459 0.6768 0.051 Uiso 1 1 calc R . .
C10 C 0.5648(7) 0.4798(6) 0.69918(19) 0.070(2) Uani 1 1 d . . .
H10A H 0.6180 0.4568 0.7153 0.105 Uiso 1 1 calc R . .
H10B H 0.5481 0.4265 0.6851 0.105 Uiso 1 1 calc R . .
H10C H 0.4970 0.5004 0.7069 0.105 Uiso 1 1 calc R . .
C11 C 0.9382(5) 0.6847(4) 0.67718(12) 0.0333(13) Uani 1 1 d . . .
H11 H 0.9441 0.7538 0.6703 0.040 Uiso 1 1 calc R . .
C12 C 0.8873(5) 0.6883(5) 0.70633(13) 0.0393(14) Uani 1 1 d . . .
H12A H 0.9282 0.7373 0.7192 0.047 Uiso 1 1 calc R . .
H12B H 0.8104 0.7116 0.7022 0.047 Uiso 1 1 calc R . .
C13 C 0.8870(6) 0.5911(5) 0.72295(14) 0.0501(17) Uani 1 1 d . . .
H13A H 0.8534 0.6008 0.7410 0.075 Uiso 1 1 calc R . .
H13B H 0.9628 0.5679 0.7277 0.075 Uiso 1 1 calc R . .
H13C H 0.8446 0.5423 0.7107 0.075 Uiso 1 1 calc R . .
C14 C 1.0550(5) 0.6405(5) 0.68015(14) 0.0437(15) Uani 1 1 d . . .
H14A H 1.0523 0.5732 0.6881 0.052 Uiso 1 1 calc R . .
H14B H 1.0798 0.6358 0.6605 0.052 Uiso 1 1 calc R . .
C15 C 1.1391(6) 0.7005(7) 0.70002(17) 0.065(2) Uani 1 1 d . . .
H15A H 1.2111 0.6683 0.7013 0.098 Uiso 1 1 calc R . .
H15B H 1.1154 0.7051 0.7196 0.098 Uiso 1 1 calc R . .
H15C H 1.1446 0.7664 0.6919 0.098 Uiso 1 1 calc R . .
C16 C 0.6938(6) 0.4869(5) 0.58722(15) 0.0563(19) Uani 1 1 d D . .
C17 C 0.7759(9) 0.4835(9) 0.5648(2) 0.071(3) Uiso 0.75 1 d PD B 1
H17A H 0.7971 0.5517 0.5607 0.085 Uiso 0.75 1 calc PR B 1
H17B H 0.8430 0.4496 0.5738 0.085 Uiso 0.75 1 calc PR B 1
C18 C 0.7387(13) 0.4339(11) 0.5360(3) 0.093(4) Uiso 0.75 1 d PD B 1
H18A H 0.7980 0.4366 0.5234 0.139 Uiso 0.75 1 calc PR B 1
H18B H 0.6736 0.4677 0.5263 0.139 Uiso 0.75 1 calc PR B 1
H18C H 0.7202 0.3653 0.5395 0.139 Uiso 0.75 1 calc PR B 1
C17' C 0.775(3) 0.422(3) 0.5739(9) 0.094(12) Uiso 0.25 1 d PD B 2
H17C H 0.8417 0.4598 0.5713 0.113 Uiso 0.25 1 calc PR B 2
H17D H 0.7968 0.3669 0.5875 0.113 Uiso 0.25 1 calc PR B 2
C18' C 0.727(5) 0.381(4) 0.5451(10) 0.14(2) Uiso 0.25 1 d PD B 2
H18D H 0.7831 0.3421 0.5367 0.209 Uiso 0.25 1 calc PR B 2
H18E H 0.7026 0.4346 0.5318 0.209 Uiso 0.25 1 calc PR B 2
H18F H 0.6642 0.3386 0.5479 0.209 Uiso 0.25 1 calc PR B 2
C19 C 0.6705(10) 0.3797(7) 0.5965(3) 0.076(3) Uiso 0.75 1 d PD B 3
H19A H 0.6478 0.3408 0.5786 0.092 Uiso 0.75 1 calc PR B 3
H19B H 0.7399 0.3510 0.6061 0.092 Uiso 0.75 1 calc PR B 3
C20 C 0.5837(10) 0.3698(10) 0.6168(3) 0.084(4) Uiso 0.75 1 d PD B 3
H20A H 0.5726 0.3003 0.6210 0.125 Uiso 0.75 1 calc PR B 3
H20B H 0.5145 0.3980 0.6076 0.125 Uiso 0.75 1 calc PR B 3
H20C H 0.6073 0.4046 0.6351 0.125 Uiso 0.75 1 calc PR B 3
C19' C 0.5785(14) 0.451(2) 0.5899(8) 0.069(9) Uiso 0.25 1 d PD B 4
H19C H 0.5388 0.4943 0.6024 0.082 Uiso 0.25 1 calc PR B 4
H19D H 0.5344 0.4425 0.5706 0.082 Uiso 0.25 1 calc PR B 4
C20' C 0.611(6) 0.356(3) 0.6043(14) 0.14(2) Uiso 0.25 1 d PD B 4
H20D H 0.5445 0.3198 0.6080 0.210 Uiso 0.25 1 calc PR B 4
H20E H 0.6568 0.3680 0.6228 0.210 Uiso 0.25 1 calc PR B 4
H20F H 0.6522 0.3168 0.5914 0.210 Uiso 0.25 1 calc PR B 4
C21 C 0.9751(6) 0.7173(6) 0.59398(16) 0.059(2) Uani 1 1 d . . .
H21 H 0.9862 0.6572 0.6064 0.070 Uiso 1 1 calc R . .
C22 C 1.0041(7) 0.6888(8) 0.5633(2) 0.086(3) Uani 1 1 d . . .
H22A H 0.9536 0.6361 0.5554 0.103 Uiso 1 1 calc R . .
H22B H 0.9917 0.7463 0.5502 0.103 Uiso 1 1 calc R . .
C23 C 1.1210(9) 0.6543(10) 0.5632(3) 0.123(4) Uani 1 1 d . . .
H23A H 1.1340 0.6384 0.5431 0.184 Uiso 1 1 calc R . .
H23B H 1.1332 0.5957 0.5755 0.184 Uiso 1 1 calc R . .
H23C H 1.1717 0.7062 0.5708 0.184 Uiso 1 1 calc R . .
C24 C 1.0462(7) 0.7954(7) 0.6091(2) 0.074(2) Uani 1 1 d . . .
H24A H 1.1221 0.7697 0.6132 0.089 Uiso 1 1 calc R . .
H24B H 1.0193 0.8101 0.6281 0.089 Uiso 1 1 calc R . .
C25 C 1.0498(9) 0.8911(8) 0.5918(2) 0.100(3) Uani 1 1 d . . .
H25A H 1.0980 0.9381 0.6032 0.150 Uiso 1 1 calc R . .
H25B H 0.9755 0.9184 0.5881 0.150 Uiso 1 1 calc R . .
H25C H 1.0783 0.8779 0.5732 0.150 Uiso 1 1 calc R . .
C26 C 0.5223(5) 0.7598(5) 0.57909(15) 0.0561(19) Uani 1 1 d D . .
C27 C 0.4533(11) 0.6724(9) 0.5707(3) 0.072(3) Uiso 0.65 1 d PD C 5
H27A H 0.4823 0.6145 0.5821 0.086 Uiso 0.65 1 calc PR C 5
H27B H 0.3766 0.6839 0.5747 0.086 Uiso 0.65 1 calc PR C 5
C28 C 0.457(2) 0.655(2) 0.5390(4) 0.152(11) Uiso 0.65 1 d PD C 5
H28A H 0.3979 0.6929 0.5278 0.228 Uiso 0.65 1 calc PR C 5
H28B H 0.4464 0.5853 0.5347 0.228 Uiso 0.65 1 calc PR C 5
H28C H 0.5281 0.6765 0.5336 0.228 Uiso 0.65 1 calc PR C 5
C27' C 0.482(3) 0.7278(19) 0.5478(4) 0.114(11) Uiso 0.35 1 d PD C 6
H27C H 0.4068 0.7546 0.5431 0.137 Uiso 0.35 1 calc PR C 6
H27D H 0.5289 0.7617 0.5348 0.137 Uiso 0.35 1 calc PR C 6
C28' C 0.477(3) 0.6231(17) 0.5388(6) 0.068(8) Uiso 0.35 1 d PD C 6
H28D H 0.4009 0.5998 0.5376 0.102 Uiso 0.35 1 calc PR C 6
H28E H 0.5235 0.5839 0.5532 0.102 Uiso 0.35 1 calc PR C 6
H28F H 0.5035 0.6165 0.5196 0.102 Uiso 0.35 1 calc PR C 6
C29 C 0.4995(10) 0.8563(8) 0.5623(3) 0.072(4) Uiso 0.65 1 d PD C 7
H29A H 0.5511 0.9066 0.5713 0.086 Uiso 0.65 1 calc PR C 7
H29B H 0.5158 0.8464 0.5420 0.086 Uiso 0.65 1 calc PR C 7
C30 C 0.3849(12) 0.8952(15) 0.5615(4) 0.113(6) Uiso 0.65 1 d PD C 7
H30A H 0.3788 0.9570 0.5506 0.170 Uiso 0.65 1 calc PR C 7
H30B H 0.3679 0.9066 0.5815 0.170 Uiso 0.65 1 calc PR C 7
H30C H 0.3328 0.8474 0.5518 0.170 Uiso 0.65 1 calc PR C 7
C29' C 0.4885(17) 0.8641(10) 0.5828(6) 0.074(7) Uiso 0.35 1 d PD C 8
H29C H 0.5170 0.8844 0.6029 0.089 Uiso 0.35 1 calc PR C 8
H29D H 0.5268 0.9046 0.5693 0.089 Uiso 0.35 1 calc PR C 8
C30' C 0.3696(16) 0.890(2) 0.5781(6) 0.077(7) Uiso 0.35 1 d PD C 8
H30D H 0.3613 0.9612 0.5809 0.116 Uiso 0.35 1 calc PR C 8
H30E H 0.3301 0.8550 0.5921 0.116 Uiso 0.35 1 calc PR C 8
H30F H 0.3392 0.8726 0.5582 0.116 Uiso 0.35 1 calc PR C 8
C31 C 0.4143(6) 0.9846(6) 0.6685(2) 0.067(2) Uani 1 1 d . . .
H31 H 0.4649 1.0218 0.6832 0.080 Uiso 1 1 calc R . .
C32 C 0.3506(8) 1.0579(8) 0.6479(3) 0.099(3) Uani 1 1 d . . .
H32A H 0.3035 1.0210 0.6327 0.119 Uiso 1 1 calc R . .
H32B H 0.3015 1.0967 0.6591 0.119 Uiso 1 1 calc R . .
C33 C 0.4215(10) 1.1265(9) 0.6332(3) 0.134(5) Uani 1 1 d . . .
H33A H 0.3751 1.1689 0.6197 0.200 Uiso 1 1 calc R . .
H33B H 0.4714 1.0889 0.6224 0.200 Uiso 1 1 calc R . .
H33C H 0.4645 1.1669 0.6480 0.200 Uiso 1 1 calc R . .
C34 C 0.3379(7) 0.9216(7) 0.6848(2) 0.074(2) Uani 1 1 d . . .
H34A H 0.3810 0.8665 0.6943 0.088 Uiso 1 1 calc R . .
H34B H 0.2804 0.8932 0.6703 0.088 Uiso 1 1 calc R . .
C35 C 0.2811(9) 0.9759(8) 0.7082(2) 0.101(3) Uani 1 1 d . . .
H35A H 0.2330 0.9304 0.7172 0.152 Uiso 1 1 calc R . .
H35B H 0.2371 1.0302 0.6991 0.152 Uiso 1 1 calc R . .
H35C H 0.3369 1.0018 0.7232 0.152 Uiso 1 1 calc R . .
C36 C 0.6118(9) 0.8699(5) 0.73483(14) 0.082(3) Uani 1 1 d D . .
C37 C 0.6719(17) 0.9663(11) 0.7388(6) 0.100(8) Uiso 0.60 1 d PD D 23
H37A H 0.6626 1.0020 0.7200 0.120 Uiso 0.60 1 calc PR D 23
H37B H 0.6371 1.0061 0.7532 0.120 Uiso 0.60 1 calc PR D 23
C38 C 0.7909(16) 0.9582(16) 0.7488(5) 0.121(7) Uiso 0.60 1 d PD D 23
H38A H 0.8228 1.0240 0.7514 0.182 Uiso 0.60 1 calc PR D 23
H38B H 0.8273 0.9224 0.7342 0.182 Uiso 0.60 1 calc PR D 23
H38C H 0.8015 0.9230 0.7674 0.182 Uiso 0.60 1 calc PR D 23
C37' C 0.644(4) 0.9756(13) 0.7328(7) 0.115(14) Uiso 0.40 1 d PD D 24
H37C H 0.6801 0.9834 0.7147 0.138 Uiso 0.40 1 calc PR D 24
H37D H 0.5761 1.0151 0.7303 0.138 Uiso 0.40 1 calc PR D 24
C38' C 0.719(2) 1.019(2) 0.7572(6) 0.097(8) Uiso 0.40 1 d PD D 24
H38D H 0.7428 1.0842 0.7514 0.145 Uiso 0.40 1 calc PR D 24
H38E H 0.7831 0.9770 0.7619 0.145 Uiso 0.40 1 calc PR D 24
H38F H 0.6794 1.0256 0.7745 0.145 Uiso 0.40 1 calc PR D 24
C39 C 0.6006(13) 0.8047(10) 0.7605(3) 0.061(4) Uiso 0.65 1 d PD D 9
H39A H 0.6732 0.7742 0.7664 0.074 Uiso 0.65 1 calc PR D 9
H39B H 0.5834 0.8466 0.7769 0.074 Uiso 0.65 1 calc PR D 9
C40 C 0.5183(14) 0.7258(12) 0.7569(4) 0.105(5) Uiso 0.65 1 d PD D 9
H40A H 0.5200 0.6889 0.7752 0.157 Uiso 0.65 1 calc PR D 9
H40B H 0.5350 0.6816 0.7412 0.157 Uiso 0.65 1 calc PR D 9
H40C H 0.4449 0.7542 0.7518 0.157 Uiso 0.65 1 calc PR D 9
C39' C 0.633(3) 0.8161(18) 0.7635(4) 0.079(11) Uiso 0.35 1 d PD D 10
H39C H 0.7129 0.8174 0.7698 0.095 Uiso 0.35 1 calc PR D 10
H39D H 0.5969 0.8536 0.7782 0.095 Uiso 0.35 1 calc PR D 10
C40' C 0.595(3) 0.7122(18) 0.7647(7) 0.094(9) Uiso 0.35 1 d PD D 10
H40D H 0.6099 0.6878 0.7848 0.141 Uiso 0.35 1 calc PR D 10
H40E H 0.6350 0.6721 0.7518 0.141 Uiso 0.35 1 calc PR D 10
H40F H 0.5161 0.7087 0.7583 0.141 Uiso 0.35 1 calc PR D 10
C41 C 0.8743(7) 0.3073(5) 0.68327(16) 0.0575(19) Uani 1 1 d . . .
H41 H 0.8849 0.2624 0.6667 0.069 Uiso 1 1 calc R . .
C42 C 0.7976(9) 0.2570(7) 0.7029(2) 0.087(3) Uani 1 1 d . . .
H42A H 0.8361 0.1993 0.7124 0.104 Uiso 1 1 calc R . .
H42B H 0.7830 0.3031 0.7186 0.104 Uiso 1 1 calc R . .
C43 C 0.6886(11) 0.2236(8) 0.6871(3) 0.116(4) Uani 1 1 d . . .
H43A H 0.6445 0.1931 0.7011 0.174 Uiso 1 1 calc R . .
H43B H 0.7018 0.1758 0.6720 0.174 Uiso 1 1 calc R . .
H43C H 0.6490 0.2802 0.6780 0.174 Uiso 1 1 calc R . .
C44 C 0.9854(8) 0.3306(6) 0.6996(2) 0.080(3) Uani 1 1 d . . .
H44A H 0.9746 0.3642 0.7181 0.096 Uiso 1 1 calc R . .
H44B H 1.0244 0.3766 0.6877 0.096 Uiso 1 1 calc R . .
C45 C 1.0597(10) 0.2379(8) 0.7068(3) 0.110(4) Uani 1 1 d . . .
H45A H 1.1303 0.2581 0.7173 0.166 Uiso 1 1 calc R . .
H45B H 1.0725 0.2051 0.6886 0.166 Uiso 1 1 calc R . .
H45C H 1.0227 0.1927 0.7190 0.166 Uiso 1 1 calc R . .
C46 C 1.0696(7) 0.3675(7) 0.6212(3) 0.137(6) Uani 1 1 d D . .
C47 C 1.1938(9) 0.3905(10) 0.6182(3) 0.116(4) Uani 1 1 d D E .
C48 C 1.250(3) 0.387(2) 0.6498(6) 0.112(10) Uiso 0.50 1 d P . .
C48' C 1.250(2) 0.427(2) 0.6470(4) 0.111(10) Uiso 0.50 1 d PD . .
C49 C 1.0067(18) 0.2788(13) 0.6111(6) 0.114(9) Uiso 0.50 1 d PD E 11
H49A H 0.9352 0.3000 0.6007 0.136 Uiso 0.50 1 calc PR E 11
H49B H 0.9909 0.2414 0.6286 0.136 Uiso 0.50 1 calc PR E 11
C50 C 1.061(2) 0.210(2) 0.5912(6) 0.115(10) Uiso 0.50 1 d PD E 11
H50A H 1.0052 0.1853 0.5759 0.173 Uiso 0.50 1 calc PR E 11
H50B H 1.0938 0.1546 0.6027 0.173 Uiso 0.50 1 calc PR E 11
H50C H 1.1180 0.2451 0.5823 0.173 Uiso 0.50 1 calc PR E 11
C49' C 1.0195(16) 0.2971(11) 0.5978(4) 0.079(6) Uiso 0.50 1 d PD E 12
H49C H 1.0362 0.3204 0.5784 0.095 Uiso 0.50 1 calc PR E 12
H49D H 0.9386 0.2965 0.5976 0.095 Uiso 0.50 1 calc PR E 12
C50' C 1.064(2) 0.1925(13) 0.6030(6) 0.089(7) Uiso 0.50 1 d PD E 12
H50D H 1.0058 0.1452 0.5967 0.134 Uiso 0.50 1 calc PR E 12
H50E H 1.0886 0.1832 0.6238 0.134 Uiso 0.50 1 calc PR E 12
H50F H 1.1263 0.1823 0.5917 0.134 Uiso 0.50 1 calc PR E 12
C51 C 0.7553(10) 0.7189(11) 0.4908(2) 0.129(5) Uani 1 1 d D . .
C52 C 0.7968(13) 0.6279(11) 0.4754(4) 0.124(6) Uiso 0.75 1 d PD F 13
H52A H 0.7505 0.5712 0.4796 0.149 Uiso 0.75 1 calc PR F 13
H52B H 0.7855 0.6393 0.4541 0.149 Uiso 0.75 1 calc PR F 13
C53 C 0.9146(13) 0.6006(14) 0.4837(4) 0.131(6) Uiso 0.75 1 d PD F 13
H53A H 0.9313 0.5406 0.4734 0.197 Uiso 0.75 1 calc PR F 13
H53B H 0.9276 0.5893 0.5049 0.197 Uiso 0.75 1 calc PR F 13
H53C H 0.9620 0.6539 0.4784 0.197 Uiso 0.75 1 calc PR F 13
C52' C 0.855(3) 0.777(4) 0.4839(14) 0.15(2) Uiso 0.25 1 d PD F 14
H52C H 0.8416 0.8082 0.4644 0.183 Uiso 0.25 1 calc PR F 14
H52D H 0.8755 0.8277 0.4988 0.183 Uiso 0.25 1 calc PR F 14
C53' C 0.941(6) 0.699(5) 0.4844(17) 0.20(3) Uiso 0.25 1 d PD F 14
H53D H 1.0084 0.7269 0.4785 0.303 Uiso 0.25 1 calc PR F 14
H53E H 0.9145 0.6462 0.4709 0.303 Uiso 0.25 1 calc PR F 14
H53F H 0.9556 0.6723 0.5043 0.303 Uiso 0.25 1 calc PR F 14
C54 C 0.6442(14) 0.7580(19) 0.4778(4) 0.115(7) Uiso 0.55 1 d PD F 15
H54A H 0.5892 0.7052 0.4789 0.138 Uiso 0.55 1 calc PR F 15
H54B H 0.6239 0.8123 0.4904 0.138 Uiso 0.55 1 calc PR F 15
C55 C 0.634(2) 0.7945(19) 0.4470(4) 0.126(8) Uiso 0.55 1 d PD F 15
H55A H 0.5587 0.8180 0.4413 0.189 Uiso 0.55 1 calc PR F 15
H55B H 0.6503 0.7411 0.4340 0.189 Uiso 0.55 1 calc PR F 15
H55C H 0.6859 0.8484 0.4455 0.189 Uiso 0.55 1 calc PR F 15
C54' C 0.6410(16) 0.691(2) 0.4763(6) 0.116(9) Uiso 0.45 1 d PD F 16
H54C H 0.6294 0.6203 0.4798 0.139 Uiso 0.45 1 calc PR F 16
H54D H 0.5859 0.7276 0.4862 0.139 Uiso 0.45 1 calc PR F 16
C55' C 0.620(3) 0.710(3) 0.4444(6) 0.182(16) Uiso 0.45 1 d PD F 16
H55D H 0.5427 0.6942 0.4375 0.273 Uiso 0.45 1 calc PR F 16
H55E H 0.6682 0.6686 0.4341 0.273 Uiso 0.45 1 calc PR F 16
H55F H 0.6337 0.7790 0.4405 0.273 Uiso 0.45 1 calc PR F 16
C56 C 0.7709(9) 0.9854(8) 0.5226(2) 0.106(4) Uani 1 1 d D . .
C57 C 0.840(2) 1.0783(14) 0.5298(5) 0.095(8) Uiso 0.40 1 d PD G 17
H57A H 0.8062 1.1148 0.5450 0.114 Uiso 0.40 1 calc PR G 17
H57B H 0.9140 1.0573 0.5385 0.114 Uiso 0.40 1 calc PR G 17
C58 C 0.855(2) 1.150(2) 0.5052(6) 0.108(9) Uiso 0.40 1 d PD G 17
H58A H 0.8900 1.2098 0.5134 0.162 Uiso 0.40 1 calc PR G 17
H58B H 0.7828 1.1658 0.4946 0.162 Uiso 0.40 1 calc PR G 17
H58C H 0.9013 1.1197 0.4917 0.162 Uiso 0.40 1 calc PR G 17
C57' C 0.8889(14) 0.984(3) 0.5159(7) 0.096(9) Uiso 0.35 1 d PD G 18
H57C H 0.9134 0.9154 0.5136 0.115 Uiso 0.35 1 calc PR G 18
H57D H 0.9374 1.0144 0.5321 0.115 Uiso 0.35 1 calc PR G 18
C58' C 0.895(4) 1.040(4) 0.4878(8) 0.177(19) Uiso 0.35 1 d PD G 18
H58D H 0.9702 1.0368 0.4824 0.266 Uiso 0.35 1 calc PR G 18
H58E H 0.8756 1.1091 0.4907 0.266 Uiso 0.35 1 calc PR G 18
H58F H 0.8438 1.0119 0.4722 0.266 Uiso 0.35 1 calc PR G 18
C57" C 0.854(3) 0.934(3) 0.5055(7) 0.094(13) Uiso 0.25 1 d PD G 25
H57E H 0.9268 0.9468 0.5166 0.113 Uiso 0.25 1 calc PR G 25
H57F H 0.8401 0.8629 0.5076 0.113 Uiso 0.25 1 calc PR G 25
C58" C 0.869(4) 0.949(4) 0.4736(7) 0.107(14) Uiso 0.25 1 d PD G 25
H58G H 0.9268 0.9053 0.4682 0.161 Uiso 0.25 1 calc PR G 25
H58H H 0.8899 1.0173 0.4705 0.161 Uiso 0.25 1 calc PR G 25
H58I H 0.7997 0.9345 0.4614 0.161 Uiso 0.25 1 calc PR G 25
C59 C 0.6571(14) 1.0313(19) 0.5165(6) 0.130(9) Uiso 0.50 1 d PD G 19
H59A H 0.6049 0.9762 0.5124 0.155 Uiso 0.50 1 calc PR G 19
H59B H 0.6567 1.0682 0.4980 0.155 Uiso 0.50 1 calc PR G 19
C60 C 0.606(3) 1.099(2) 0.5376(7) 0.133(14) Uiso 0.50 1 d PD G 19
H60A H 0.5349 1.1235 0.5282 0.199 Uiso 0.50 1 calc PR G 19
H60B H 0.6551 1.1547 0.5427 0.199 Uiso 0.50 1 calc PR G 19
H60C H 0.5942 1.0629 0.5553 0.199 Uiso 0.50 1 calc PR G 19
C59' C 0.7386(19) 1.0913(11) 0.5255(6) 0.111(7) Uiso 0.50 1 d PD G 20
H59C H 0.7565 1.1292 0.5084 0.134 Uiso 0.50 1 calc PR G 20
H59D H 0.7793 1.1201 0.5433 0.134 Uiso 0.50 1 calc PR G 20
C60' C 0.616(2) 1.095(3) 0.5275(9) 0.133(13) Uiso 0.50 1 d PD G 20
H60D H 0.5934 1.1634 0.5296 0.199 Uiso 0.50 1 calc PR G 20
H60E H 0.5992 1.0572 0.5445 0.199 Uiso 0.50 1 calc PR G 20
H60F H 0.5765 1.0672 0.5097 0.199 Uiso 0.50 1 calc PR G 20

loop_
_atom_site_aniso_label
_atom_site_aniso_U_11
_atom_site_aniso_U_22
_atom_site_aniso_U_33
_atom_site_aniso_U_23
_atom_site_aniso_U_13
_atom_site_aniso_U_12
In1 0.0309(2) 0.0328(2) 0.0301(2) 0.00476(17) 0.00481(17) 0.00072(17)
In2 0.0403(3) 0.0358(3) 0.0475(3) 0.0036(2) 0.0150(2) 0.00613(19)
In3 0.0451(3) 0.0319(2) 0.0373(2) -0.00106(19) 0.00077(19) 0.00540(19)
In4 0.0469(3) 0.0844(4) 0.0360(3) 0.0215(3) 0.0078(2) 0.0081(3)
O1 0.042(2) 0.031(2) 0.052(3) 0.001(2) 0.018(2) -0.0010(18)
O2 0.035(2) 0.036(2) 0.041(2) 0.0044(19) 0.0110(18) -0.0036(18)
O3 0.036(2) 0.029(2) 0.030(2) -0.0006(17) -0.0012(17) -0.0001(17)
O4 0.048(3) 0.037(2) 0.034(2) -0.0018(18) -0.0040(19) 0.0026(19)
O5 0.030(2) 0.058(3) 0.037(2) 0.014(2) 0.0088(18) 0.003(2)
O6 0.036(2) 0.065(3) 0.036(2) 0.014(2) 0.0001(19) 0.008(2)
O7 0.057(3) 0.063(3) 0.082(4) 0.019(3) 0.023(3) 0.026(3)
O8 0.109(5) 0.068(4) 0.048(3) -0.001(3) 0.019(3) 0.037(3)
O9 0.073(3) 0.039(3) 0.058(3) 0.012(2) 0.016(3) 0.006(2)
O10 0.071(4) 0.070(4) 0.078(4) 0.005(3) 0.027(3) 0.027(3)
O11 0.102(5) 0.145(6) 0.043(3) -0.005(4) 0.006(3) 0.009(4)
O12 0.108(5) 0.092(5) 0.087(4) 0.057(4) 0.021(4) 0.013(4)
C1 0.047(4) 0.031(4) 0.076(5) -0.001(3) 0.015(4) -0.008(3)
C2 0.088(6) 0.050(5) 0.094(7) 0.025(5) 0.006(5) -0.010(4)
C3 0.170(12) 0.050(6) 0.147(11) 0.030(6) 0.047(9) -0.014(6)
C6 0.035(3) 0.040(4) 0.046(4) 0.002(3) 0.011(3) -0.003(3)
C7 0.037(4) 0.050(4) 0.061(4) 0.008(3) 0.016(3) -0.007(3)
C8 0.028(4) 0.093(6) 0.072(5) 0.008(5) 0.005(3) 0.000(4)
C9 0.042(4) 0.043(4) 0.044(4) 0.010(3) 0.012(3) 0.003(3)
C10 0.076(6) 0.062(5) 0.077(6) 0.023(4) 0.029(5) 0.002(4)
C11 0.039(3) 0.030(3) 0.030(3) -0.004(2) 0.001(3) -0.003(3)
C12 0.041(3) 0.041(4) 0.036(3) -0.009(3) 0.005(3) 0.000(3)
C13 0.055(4) 0.060(4) 0.037(4) -0.001(3) 0.011(3) -0.005(3)
C14 0.034(3) 0.054(4) 0.044(4) 0.000(3) 0.007(3) -0.002(3)
C15 0.045(4) 0.091(6) 0.058(5) -0.007(4) -0.001(3) -0.009(4)
C16 0.063(5) 0.056(4) 0.047(4) -0.014(4) -0.005(3) -0.010(4)
C21 0.037(4) 0.089(6) 0.051(4) 0.022(4) 0.007(3) 0.001(4)
C22 0.063(5) 0.120(8) 0.079(6) -0.008(6) 0.025(5) 0.000(5)
C23 0.080(7) 0.175(13) 0.119(9) -0.026(9) 0.033(7) 0.028(8)
C24 0.054(5) 0.089(6) 0.080(6) 0.018(5) 0.009(4) 0.009(5)
C25 0.116(9) 0.091(7) 0.102(8) 0.037(6) 0.045(7) 0.003(6)
C26 0.038(4) 0.080(5) 0.049(4) 0.019(4) -0.001(3) 0.001(4)
C31 0.051(4) 0.055(5) 0.096(6) 0.008(4) 0.018(4) 0.023(4)
C32 0.073(6) 0.084(7) 0.146(10) 0.025(7) 0.035(6) 0.036(5)
C33 0.093(8) 0.096(8) 0.215(15) 0.075(9) 0.028(9) 0.025(7)
C34 0.061(5) 0.077(6) 0.087(6) -0.005(5) 0.026(5) 0.009(4)
C35 0.085(7) 0.109(8) 0.119(9) -0.024(7) 0.049(6) 0.005(6)
C36 0.133(8) 0.071(6) 0.045(5) -0.012(4) 0.021(5) -0.026(6)
C41 0.087(6) 0.035(4) 0.048(4) 0.005(3) 0.000(4) 0.010(4)
C42 0.123(9) 0.052(5) 0.088(7) 0.025(5) 0.026(6) 0.013(5)
C43 0.135(11) 0.069(7) 0.158(12) 0.010(7) 0.069(9) -0.011(7)
C44 0.104(7) 0.053(5) 0.074(6) 0.003(4) -0.026(5) 0.012(5)
C45 0.124(9) 0.082(7) 0.114(9) 0.022(6) -0.037(7) 0.024(7)
C46 0.052(6) 0.173(12) 0.180(12) -0.113(10) -0.011(6) 0.049(7)
C47 0.074(7) 0.141(10) 0.132(10) -0.042(8) 0.010(6) 0.043(7)
C51 0.127(10) 0.210(15) 0.050(6) -0.002(8) 0.012(6) 0.043(10)
C56 0.088(7) 0.138(10) 0.092(7) 0.072(7) 0.007(6) 0.004(7)

loop_
_atom_type_symbol
_atom_type_description
_atom_type_scat_dispersion_real
_atom_type_scat_dispersion_imag
_atom_type_scat_source
C C 0.0033 0.0016 'International Tables Vol C Tables 4.2.6.8 and 6.1.1.4'
H H 0.0000 0.0000 'International Tables Vol C Tables 4.2.6.8 and 6.1.1.4'
O O 0.0106 0.0060 'International Tables Vol C Tables 4.2.6.8 and 6.1.1.4'
In In -0.7276 1.3100 'International Tables Vol C Tables 4.2.6.8 and 6.1.1.4'

loop_
_geom_angle_atom_site_label_1
_geom_angle_atom_site_label_2
_geom_angle_atom_site_label_3
_geom_angle
O4 In1 O6 96.65(17)
O4 In1 O2 97.39(16)
O6 In1 O2 91.70(16)
O4 In1 O3 73.62(14)
O6 In1 O3 164.39(15)
O2 In1 O3 101.52(15)
O4 In1 O1 163.78(15)
O6 In1 O1 97.40(17)
O2 In1 O1 74.16(15)
O3 In1 O1 94.21(15)
O4 In1 O5 97.05(16)
O6 In1 O5 73.97(15)
O2 In1 O5 160.71(15)
O3 In1 O5 94.78(15)
O1 In1 O5 94.58(16)
O8 In2 O7 122.2(2)
O8 In2 O1 114.1(2)
O7 In2 O1 113.42(19)
O8 In2 O2 107.33(19)
O7 In2 O2 113.6(2)
O1 In2 O2 77.15(15)
O10 In3 O9 123.8(2)
O10 In3 O3 110.2(2)
O9 In3 O3 111.49(17)
O10 In3 O4 115.1(2)
O9 In3 O4 109.94(19)
O3 In3 O4 76.60(15)
O11 In4 O12 124.0(3)
O11 In4 O6 109.6(3)
O12 In4 O6 114.0(2)
O11 In4 O5 113.6(2)
O12 In4 O5 109.0(2)
O6 In4 O5 77.38(15)
C1 O1 In2 124.7(4)
C1 O1 In1 128.8(4)
In2 O1 In1 104.26(17)
C6 O2 In2 121.6(3)
C6 O2 In1 128.8(3)
In2 O2 In1 104.43(16)
C11 O3 In3 128.2(3)
C11 O3 In1 126.6(3)
In3 O3 In1 104.72(15)
C16 O4 In3 123.6(4)
C16 O4 In1 129.1(4)
In3 O4 In1 104.65(17)
C21 O5 In4 125.7(4)
C21 O5 In1 127.3(4)
In4 O5 In1 104.02(16)
C26 O6 In4 127.4(4)
C26 O6 In1 125.9(4)
In4 O6 In1 104.61(18)
C31 O7 In2 124.2(5)
C36 O8 In2 130.3(5)
C41 O9 In3 123.9(4)
C46 O10 In3 127.9(6)
C51 O11 In4 125.3(8)
C56 O12 In4 125.1(7)
O1 C1 C2 108.7(6)
O1 C1 C4' 119.4(19)
C2 C1 C4' 94.1(13)
O1 C1 C4 104.7(8)
C2 C1 C4 115.6(9)
C4' C1 C4 22.1(13)
C1 C2 C3 114.3(8)
C5 C4 C1 114.4(12)
C5' C4' C1 116(2)
O2 C6 C9 108.7(5)
O2 C6 C7 109.9(5)
C9 C6 C7 112.7(5)
C8 C7 C6 114.3(6)
C6 C9 C10 115.8(6)
O3 C11 C14 110.0(5)
O3 C11 C12 111.1(5)
C14 C11 C12 113.5(5)
C13 C12 C11 115.6(5)
C15 C14 C11 113.2(6)
O4 C16 C19' 113.3(14)
O4 C16 C17' 112.9(16)
C19' C16 C17' 120(2)
O4 C16 C17 108.8(6)
C19' C16 C17 137.8(15)
C17' C16 C17 36.2(17)
O4 C16 C19 108.1(7)
C19' C16 C19 58.2(14)
C17' C16 C19 73.0(19)
C17 C16 C19 108.2(8)
C18 C17 C16 117.0(9)
C18' C17' C16 112(3)
C20 C19 C16 114.8(9)
C20' C19' C16 97(3)
O5 C21 C24 111.6(7)
O5 C21 C22 110.0(6)
C24 C21 C22 114.9(7)
C23 C22 C21 113.7(8)
C21 C24 C25 114.6(8)
O6 C26 C27 114.1(8)
O6 C26 C29' 116.3(10)
C27 C26 C29' 129.5(11)
O6 C26 C27' 104.6(15)
C27 C26 C27' 54.3(13)
C29' C26 C27' 108.4(15)
O6 C26 C29 109.0(7)
C27 C26 C29 119.6(9)
C29' C26 C29 37.5(10)
C27' C26 C29 75.6(12)
C28 C27 C26 107.5(14)
C28' C27' C26 122(2)
C30 C29 C26 115.6(12)
C30' C29' C26 119.4(18)
O7 C31 C34 111.7(7)
O7 C31 C32 107.1(7)
C34 C31 C32 112.1(7)
C33 C32 C31 114.3(8)
C31 C34 C35 115.1(8)
O8 C36 C39 109.0(8)
O8 C36 C37' 114.6(17)
C39 C36 C37' 132.0(14)
O8 C36 C37 116.8(12)
C39 C36 C37 120.7(13)
C37' C36 C37 16.4(15)
O8 C36 C39' 112.5(13)
C39 C36 C39' 16.5(14)
C37' C36 C39' 120.2(16)
C37 C36 C39' 106.7(15)
C38 C37 C36 115.0(16)
C38' C37' C36 119(2)
C40 C39 C36 118.1(12)
C40' C39' C36 118(2)
O9 C41 C44 112.1(6)
O9 C41 C42 106.5(7)
C44 C41 C42 112.1(7)
C43 C42 C41 114.4(8)
C41 C44 C45 113.7(8)
O10 C46 C49 121.2(11)
O10 C46 C49' 118.4(9)
C49 C46 C49' 26.9(12)
O10 C46 C47 107.4(8)
C49 C46 C47 127.3(11)
C49' C46 C47 112.0(12)
C48' C47 C48 21.2(17)
C48' C47 C46 109.3(15)
C48 C47 C46 103.9(15)
C46 C49 C50 116.7(19)
C46 C49' C50' 111.8(14)
O11 C51 C54 111.8(11)
O11 C51 C52' 115(3)
C54 C51 C52' 116(3)
O11 C51 C54' 105.0(14)
C54 C51 C54' 35.1(13)
C52' C51 C54' 139(3)
O11 C51 C52 105.9(12)
C54 C51 C52 115.6(14)
C52' C51 C52 90(2)
C54' C51 C52 86.2(15)
C53 C52 C51 116.3(14)
C53' C52' C51 102(4)
C55 C54 C51 117.5(17)
C55' C54' C51 116(2)
O12 C56 C59' 110.3(13)
O12 C56 C57' 107.9(13)
C59' C56 C57' 107.4(17)
O12 C56 C59 103.2(13)
C59' C56 C59 51.6(14)
C57' C56 C59 147.6(18)
O12 C56 C57" 108.7(16)
C59' C56 C57" 133(2)
C57' C56 C57" 34.8(19)
C59 C56 C57" 138(2)
O12 C56 C57 106.8(11)
C59' C56 C57 48.3(13)
C57' C56 C57 62.7(17)
C59 C56 C57 99.7(17)
C57" C56 C57 96(2)
C58 C57 C56 118.5(18)
C56 C57' C58' 108(3)
C58" C57" C56 127(3)
C56 C59 C60 125(2)
C56 C59' C60' 108(2)

loop_
_geom_bond_atom_site_label_1
_geom_bond_atom_site_label_2
_geom_bond_distance
In1 O4 2.166(4)
In1 O6 2.166(4)
In1 O2 2.167(4)
In1 O3 2.172(4)
In1 O1 2.174(4)
In1 O5 2.182(4)
In2 O8 1.974(5)
In2 O7 1.994(5)
In2 O1 2.098(4)
In2 O2 2.100(4)
In3 O10 1.979(5)
In3 O9 2.001(5)
In3 O3 2.092(4)
In3 O4 2.100(4)
In4 O11 1.985(7)
In4 O12 1.996(6)
In4 O6 2.091(4)
In4 O5 2.093(4)
O1 C1 1.447(7)
O2 C6 1.446(7)
O3 C11 1.438(7)
O4 C16 1.452(8)
O5 C21 1.454(8)
O6 C26 1.450(8)
O7 C31 1.429(9)
O8 C36 1.411(5)
O9 C41 1.418(8)
O10 C46 1.423(5)
O11 C51 1.428(12)
O12 C56 1.451(10)
C1 C2 1.507(11)
C1 C4' 1.507(11)
C1 C4 1.537(9)
C2 C3 1.524(11)
C4 C5 1.474(11)
C4' C5' 1.469(12)
C6 C9 1.518(9)
C6 C7 1.530(9)
C7 C8 1.511(10)
C9 C10 1.531(9)
C11 C14 1.527(8)
C11 C12 1.530(8)
C12 C13 1.516(9)
C14 C15 1.516(9)
C16 C19' 1.496(11)
C16 C17' 1.500(11)
C16 C17 1.509(9)
C16 C19 1.543(9)
C17 C18 1.498(10)
C17' C18' 1.480(12)
C19 C20 1.487(10)
C19' C20' 1.478(12)
C21 C24 1.479(12)
C21 C22 1.529(11)
C22 C23 1.491(13)
C24 C25 1.516(12)
C26 C27 1.471(9)
C26 C29' 1.481(10)
C26 C27' 1.516(11)
C26 C29 1.518(9)
C27 C28 1.471(11)
C27' C28' 1.472(12)
C29 C30 1.481(11)
C29' C30' 1.474(12)
C31 C34 1.513(11)
C31 C32 1.514(12)
C32 C33 1.475(14)
C34 C35 1.524(11)
C36 C39 1.483(9)
C36 C37' 1.486(11)
C36 C37 1.491(10)
C36 C39' 1.493(11)
C37 C38 1.463(12)
C37' C38' 1.470(12)
C39 C40 1.455(11)
C39' C40' 1.476(12)
C41 C44 1.493(11)
C41 C42 1.525(12)
C42 C43 1.498(15)
C44 C45 1.554(12)
C46 C49 1.464(10)
C46 C49' 1.504(9)
C46 C47 1.558(15)
C47 C48' 1.490(10)
C47 C48 1.52(3)
C49 C50 1.503(10)
C49' C50' 1.521(10)
C51 C54 1.500(10)
C51 C52' 1.501(12)
C51 C54' 1.509(11)
C51 C52 1.528(10)
C52 C53 1.478(11)
C52' C53' 1.478(12)
C54 C55 1.482(11)
C54' C55' 1.473(12)
C56 C59' 1.492(10)
C56 C57' 1.496(10)
C56 C59 1.507(10)
C56 C57" 1.509(10)
C56 C57 1.522(10)
C57 C58 1.507(10)
C57' C58' 1.499(10)
C57" C58" 1.504(10)
C59 C60 1.513(10)
C59' C60' 1.497(10)

loop_
_geom_torsion_atom_site_label_1
_geom_torsion_atom_site_label_2
_geom_torsion_atom_site_label_3
_geom_torsion_atom_site_label_4
_geom_torsion
O8 In2 O1 C1 -91.9(5)
O7 In2 O1 C1 54.2(5)
O2 In2 O1 C1 164.6(5)
O8 In2 O1 In1 103.8(2)
O7 In2 O1 In1 -110.1(2)
O2 In2 O1 In1 0.32(16)
O4 In1 O1 C1 136.1(6)
O6 In1 O1 C1 -74.0(5)
O2 In1 O1 C1 -163.7(5)
O3 In1 O1 C1 95.5(5)
O5 In1 O1 C1 0.3(5)
O4 In1 O1 In2 -60.5(6)
O6 In1 O1 In2 89.35(19)
O2 In1 O1 In2 -0.32(16)
O3 In1 O1 In2 -101.11(18)
O5 In1 O1 In2 163.74(18)
O8 In2 O2 C6 44.8(5)
O7 In2 O2 C6 -93.5(4)
O1 In2 O2 C6 156.3(4)
O8 In2 O2 In1 -111.9(2)
O7 In2 O2 In1 109.9(2)
O1 In2 O2 In1 -0.33(17)
O4 In1 O2 C6 11.9(5)
O6 In1 O2 C6 108.8(5)
O3 In1 O2 C6 -62.8(5)
O1 In1 O2 C6 -154.0(5)
O5 In1 O2 C6 150.1(5)
O4 In1 O2 In2 166.18(16)
O6 In1 O2 In2 -96.90(19)
O3 In1 O2 In2 91.47(17)
O1 In1 O2 In2 0.32(16)
O5 In1 O2 In2 -55.7(5)
O10 In3 O3 C11 -65.1(5)
O9 In3 O3 C11 76.3(4)
O4 In3 O3 C11 -177.2(4)
O10 In3 O3 In1 107.2(2)
O9 In3 O3 In1 -111.4(2)
O4 In3 O3 In1 -4.98(16)
O4 In1 O3 C11 177.3(4)
O6 In1 O3 C11 124.4(6)
O2 In1 O3 C11 -88.3(4)
O1 In1 O3 C11 -13.6(4)
O5 In1 O3 C11 81.3(4)
O4 In1 O3 In3 4.90(16)
O6 In1 O3 In3 -48.0(6)
O2 In1 O3 In3 99.31(17)
O1 In1 O3 In3 173.98(16)
O5 In1 O3 In3 -91.06(18)
O10 In3 O4 C16 61.8(5)
O9 In3 O4 C16 -83.6(5)
O3 In3 O4 C16 168.1(5)
O10 In3 O4 In1 -101.3(2)
O9 In3 O4 In1 113.3(2)
O3 In3 O4 In1 4.99(16)
O6 In1 O4 C16 0.8(5)
O2 In1 O4 C16 93.4(5)
O3 In1 O4 C16 -166.7(5)
O1 In1 O4 C16 150.7(6)
O5 In1 O4 C16 -73.8(5)
O6 In1 O4 In3 162.64(18)
O2 In1 O4 In3 -104.77(18)
O3 In1 O4 In3 -4.88(15)
O1 In1 O4 In3 -47.5(6)
O5 In1 O4 In3 88.06(18)
O11 In4 O5 C21 54.4(6)
O12 In4 O5 C21 -88.3(6)
O6 In4 O5 C21 160.4(6)
O11 In4 O5 In1 -107.3(3)
O12 In4 O5 In1 110.1(2)
O6 In4 O5 In1 -1.21(18)
O4 In1 O5 C21 -65.1(6)
O6 In1 O5 C21 -160.1(6)
O2 In1 O5 C21 156.7(6)
O3 In1 O5 C21 8.9(6)
O1 In1 O5 C21 103.5(6)
O4 In1 O5 In4 96.11(19)
O6 In1 O5 In4 1.19(18)
O2 In1 O5 In4 -42.1(6)
O3 In1 O5 In4 170.16(18)
O1 In1 O5 In4 -95.2(2)
O11 In4 O6 C26 -83.9(6)
O12 In4 O6 C26 59.9(6)
O5 In4 O6 C26 165.2(5)
O11 In4 O6 In1 112.1(3)
O12 In4 O6 In1 -104.1(3)
O5 In4 O6 In1 1.23(18)
O4 In1 O6 C26 99.0(5)
O2 In1 O6 C26 1.4(5)
O3 In1 O6 C26 149.4(6)
O1 In1 O6 C26 -72.9(5)
O5 In1 O6 C26 -165.5(5)
O4 In1 O6 In4 -96.6(2)
O2 In1 O6 In4 165.71(19)
O3 In1 O6 In4 -46.3(7)
O1 In1 O6 In4 91.5(2)
O5 In1 O6 In4 -1.19(18)
O8 In2 O7 C31 4.3(7)
O1 In2 O7 C31 -138.7(6)
O2 In2 O7 C31 135.6(6)
O7 In2 O8 C36 -22.9(8)
O1 In2 O8 C36 119.9(7)
O2 In2 O8 C36 -156.8(7)
O10 In3 O9 C41 2.9(6)
O3 In3 O9 C41 -132.3(5)
O4 In3 O9 C41 144.7(5)
O9 In3 O10 C46 24.0(8)
O3 In3 O10 C46 159.7(7)
O4 In3 O10 C46 -116.1(7)
O12 In4 O11 C51 -4.3(9)
O6 In4 O11 C51 135.0(8)
O5 In4 O11 C51 -140.6(8)
O11 In4 O12 C56 1.8(8)
O6 In4 O12 C56 -136.0(7)
O5 In4 O12 C56 139.8(7)
In2 O1 C1 C2 -58.0(7)
In1 O1 C1 C2 102.3(6)
In2 O1 C1 C4' 48.2(18)
In1 O1 C1 C4' -151.5(17)
In2 O1 C1 C4 66.1(8)
In1 O1 C1 C4 -133.6(7)
O1 C1 C2 C3 -176.3(8)
C4' C1 C2 C3 61(2)
C4 C1 C2 C3 66.3(12)
O1 C1 C4 C5 133.6(14)
C2 C1 C4 C5 -106.8(15)
C4' C1 C4 C5 -92(6)
O1 C1 C4' C5' 59(4)
C2 C1 C4' C5' 173(3)
C4 C1 C4' C5' 6(3)
In2 O2 C6 C9 -79.4(5)
In1 O2 C6 C9 71.0(6)
In2 O2 C6 C7 44.3(6)
In1 O2 C6 C7 -165.2(4)
O2 C6 C7 C8 61.7(8)
C9 C6 C7 C8 -176.9(6)
O2 C6 C9 C10 177.8(6)
C7 C6 C9 C10 55.7(8)
In3 O3 C11 C14 29.9(6)
In1 O3 C11 C14 -140.7(4)
In3 O3 C11 C12 -96.7(5)
In1 O3 C11 C12 92.7(5)
O3 C11 C12 C13 71.7(7)
C14 C11 C12 C13 -52.9(7)
O3 C11 C14 C15 171.8(5)
C12 C11 C14 C15 -63.0(7)
In3 O4 C16 C19' 110.3(14)
In1 O4 C16 C19' -91.0(15)
In3 O4 C16 C17' -31(2)
In1 O4 C16 C17' 128(2)
In3 O4 C16 C17 -69.5(8)
In1 O4 C16 C17 89.2(8)
In3 O4 C16 C19 47.8(7)
In1 O4 C16 C19 -153.5(5)
O4 C16 C17 C18 -178.5(10)
C19' C16 C17 C18 2(3)
C17' C16 C17 C18 78(3)
C19 C16 C17 C18 64.3(13)
O4 C16 C17' C18' -171(3)
C19' C16 C17' C18' 51(5)
C17 C16 C17' C18' -80(4)
C19 C16 C17' C18' 86(4)
O4 C16 C19 C20 67.1(12)
C19' C16 C19 C20 -39.7(18)
C17' C16 C19 C20 176.2(19)
C17 C16 C19 C20 -175.3(10)
O4 C16 C19' C20' -87(3)
C17' C16 C19' C20' 51(4)
C17 C16 C19' C20' 92(4)
C19 C16 C19' C20' 10(3)
In4 O5 C21 C24 107.2(6)
In1 O5 C21 C24 -95.4(7)
In4 O5 C21 C22 -21.6(9)
In1 O5 C21 C22 135.8(6)
O5 C21 C22 C23 -175.6(9)
C24 C21 C22 C23 57.5(12)
O5 C21 C24 C25 -69.9(9)
C22 C21 C24 C25 56.2(10)
In4 O6 C26 C27 108.7(7)
In1 O6 C26 C27 -90.5(8)
In4 O6 C26 C29' -67.9(14)
In1 O6 C26 C29' 92.9(13)
In4 O6 C26 C27' 51.6(13)
In1 O6 C26 C27' -147.6(11)
In4 O6 C26 C29 -27.9(9)
In1 O6 C26 C29 132.9(7)
O6 C26 C27 C28 -77.3(15)
C29' C26 C27 C28 99(2)
C27' C26 C27 C28 14(2)
C29 C26 C27 C28 54.2(18)
O6 C26 C27' C28' 71(3)
C27 C26 C27' C28' -39(2)
C29' C26 C27' C28' -165(3)
C29 C26 C27' C28' 177(3)
O6 C26 C29 C30 -170.2(12)
C27 C26 C29 C30 56.1(17)
C29' C26 C29 C30 -61.5(18)
C27' C26 C29 C30 89(2)
O6 C26 C29' C30' 176.5(19)
C27 C26 C29' C30' 1(3)
C27' C26 C29' C30' 59(3)
C29 C26 C29' C30' 89(3)
In2 O7 C31 C34 -68.9(9)
In2 O7 C31 C32 168.1(6)
O7 C31 C32 C33 -61.8(13)
C34 C31 C32 C33 175.4(10)
O7 C31 C34 C35 169.1(8)
C32 C31 C34 C35 -70.7(11)
In2 O8 C36 C39 152.2(8)
In2 O8 C36 C37' -49(2)
In2 O8 C36 C37 -66.6(14)
In2 O8 C36 C39' 169.4(15)
O8 C36 C37 C38 -71(2)
C39 C36 C37 C38 65(2)
C37' C36 C37 C38 -157(11)
C39' C36 C37 C38 56(3)
O8 C36 C37' C38' -125(3)
C39 C36 C37' C38' 28(5)
C37 C36 C37' C38' -24(6)
C39' C36 C37' C38' 14(5)
O8 C36 C39 C40 -56.4(17)
C37' C36 C39 C40 149(3)
C37 C36 C39 C40 164.3(16)
C39' C36 C39 C40 -162(7)
O8 C36 C39' C40' -42(3)
C39 C36 C39' C40' 38(4)
C37' C36 C39' C40' 178(3)
C37 C36 C39' C40' -172(3)
In3 O9 C41 C44 61.1(8)
In3 O9 C41 C42 -175.9(5)
O9 C41 C42 C43 62.3(10)
C44 C41 C42 C43 -174.8(8)
O9 C41 C44 C45 -167.8(8)
C42 C41 C44 C45 72.4(10)
In3 O10 C46 C49 43(2)
In3 O10 C46 C49' 74.3(17)
In3 O10 C46 C47 -157.7(7)
O10 C46 C47 C48' 69.4(18)
C49 C46 C47 C48' -133(2)
C49' C46 C47 C48' -159.0(18)
O10 C46 C47 C48 90.8(17)
C49 C46 C47 C48 -112(2)
C49' C46 C47 C48 -137.6(17)
O10 C46 C49 C50 143(2)
C49' C46 C49 C50 51(2)
C47 C46 C49 C50 -11(4)
O10 C46 C49' C50' -162.4(16)
C49 C46 C49' C50' -59(3)
C47 C46 C49' C50' 72(2)
In4 O11 C51 C54 -73.2(17)
In4 O11 C51 C52' 62(3)
In4 O11 C51 C54' -109.6(16)
In4 O11 C51 C52 160.1(8)
O11 C51 C52 C53 -67.7(18)
C54 C51 C52 C53 167.9(17)
C52' C51 C52 C53 48(3)
C54' C51 C52 C53 -172.2(19)
O11 C51 C52' C53' 76(5)
C54 C51 C52' C53' -150(4)
C54' C51 C52' C53' -116(5)
C52 C51 C52' C53' -31(5)
O11 C51 C54 C55 176.3(19)
C52' C51 C54 C55 42(4)
C54' C51 C54 C55 -99(3)
C52 C51 C54 C55 -62(3)
O11 C51 C54' C55' -179(3)
C54 C51 C54' C55' 74(3)
C52' C51 C54' C55' 13(6)
C52 C51 C54' C55' -73(3)
In4 O12 C56 C59' 160.3(11)
In4 O12 C56 C57' -82.6(17)
In4 O12 C56 C59 106.8(13)
In4 O12 C56 C57" -46(2)
In4 O12 C56 C57 -148.7(13)
O12 C56 C57 C58 -177(2)
C59' C56 C57 C58 -75(3)
C57' C56 C57 C58 81(3)
C59 C56 C57 C58 -70(3)
C57" C56 C57 C58 71(3)
O12 C56 C57' C58' -178(3)
C59' C56 C57' C58' -59(3)
C59 C56 C57' C58' -15(5)
C57" C56 C57' C58' 85(4)
C57 C56 C57' C58' -78(3)
O12 C56 C57" C58" 167(4)
C59' C56 C57" C58" -48(6)
C57' C56 C57" C58" -99(6)
C59 C56 C57" C58" 29(7)
C57 C56 C57" C58" -83(5)
O12 C56 C59 C60 56(3)
C59' C56 C59 C60 -50(3)
C57' C56 C59 C60 -107(4)
C57" C56 C59 C60 -165(3)
C57 C56 C59 C60 -54(3)
O12 C56 C59' C60' -71(2)
C57' C56 C59' C60' 171(2)
C59 C56 C59' C60' 20(2)
C57" C56 C59' C60' 144(3)
C57 C56 C59' C60' -166(3)
